data_7158005
loop_
_publ_author_name
'Liu, Hui'
'Yan, Yingkun'
'Li, Min'
'Zhang, Xiaomei'

_publ_section_title
;
 An enantioselective aza-Friedel-Crafts reaction of 5-aminoisoxazoles with
 isatin-derived <i>N</i>-Boc ketimines.
;
_journal_issue 17
_journal_name_full 'Organic &amp; biomolecular chemistry'
_journal_page_first 3820
_journal_page_last 3824
_journal_paper_doi 10.1039/d1ob00374g
_journal_volume 19
_journal_year 2021
_chemical_absolute_configuration ad
_chemical_formula_moiety 'C26 H29 Cl N4 O4'
_chemical_formula_sum 'C26 H29 Cl N4 O4'
_chemical_formula_weight 496.98
_space_group_crystal_system orthorhombic
_space_group_IT_number 19
_space_group_name_Hall 'P 2ac 2ab'
_space_group_name_H-M_alt 'P 21 21 21'
_atom_sites_solution_hydrogens mixed
_atom_sites_solution_primary direct
_audit_creation_date 2020-12-11
_audit_creation_method
;
Olex2 1.2
(compiled 2018.05.29 svn.r3508 for OlexSys, GUI svn.r5506)
;
_audit_update_record
;
2021-02-20 deposited with the CCDC.	2021-03-29 downloaded from the CCDC.
;
_cell_angle_alpha 90
_cell_angle_beta 90
_cell_angle_gamma 90
_cell_formula_units_Z 4
_cell_length_a 9.2734(2)
_cell_length_b 12.5056(3)
_cell_length_c 22.5981(7)
_cell_measurement_reflns_used 3111
_cell_measurement_temperature 293(2)
_cell_measurement_theta_max 70.4880
_cell_measurement_theta_min 4.0220
_cell_volume 2620.69(12)
_computing_cell_refinement 'CrysAlisPro 1.171.40.53 (Rigaku OD, 2019)'
_computing_data_collection 'CrysAlisPro 1.171.40.53 (Rigaku OD, 2019)'
_computing_data_reduction 'CrysAlisPro 1.171.40.53 (Rigaku OD, 2019)'
_computing_molecular_graphics 'Olex2 (Dolomanov et al., 2009)'
_computing_publication_material 'Olex2 (Dolomanov et al., 2009)'
_computing_structure_refinement 'ShelXL (Sheldrick, 2015)'
_computing_structure_solution 'ShelXS (Sheldrick, 2008)'
_diffrn_ambient_temperature 293(2)
_diffrn_detector 'CCD plate'
_diffrn_detector_area_resol_mean 16.2312
_diffrn_detector_type Eos
_diffrn_measured_fraction_theta_full 1.000
_diffrn_measured_fraction_theta_max 1.000
_diffrn_measurement_details
;
List of Runs (angles in degrees, time in seconds):

  # Type    Start    End  Width  t~exp~   \w     \q     \k     \f   Frames
#--------------------------------------------------------------------------
  1  \w    -56.00  37.00   1.00    1.50    --  -33.50  37.00 -90.00   93
  2  \w     63.00  89.00   1.00    1.50    --   36.47  57.00  60.00   26
  3  \w     71.00 110.00   1.00    1.50    --   36.47 178.00 120.00   39
  4  \w     19.00  52.00   1.00    1.50    --   36.47  57.00  60.00   33
  5  \w    -32.00  40.00   1.00    1.50    --   36.47 -77.00 -90.00   72
  6  \w     79.00 105.00   1.00    1.50    --   36.47 178.00-150.00   26
  7  \w     35.00  61.00   1.00    1.50    --   36.47 -99.00   0.00   26
  8  \w     35.00 105.00   1.00    1.50    --   36.47  57.00   0.00   70
  9  \w     -1.00  30.00   1.00    1.50    --   36.47 -99.00   0.00   31
 10  \w     37.00 105.00   1.00    7.50    --  108.00-111.00 120.00   68
 11  \w     84.00 110.00   1.00    7.50    --  108.00 -45.00 150.00   26
 12  \w     39.00  72.00   1.00    7.50    --  108.00 -45.00 150.00   33
 13  \w     48.00 112.00   1.00    7.50    --  108.00 -30.00  60.00   64
 14  \w     53.00  86.00   1.00    7.50    --  108.00 -94.00 -30.00   33
 15  \w    105.00 174.00   1.00    7.50    --  108.00  61.00-120.00   69
 16  \w    107.00 155.00   1.00    7.50    --  108.00 111.00 120.00   48
 17  \w     41.00 133.00   1.00    7.50    --  108.00 -77.00 120.00   92
;
_diffrn_measurement_device 'four-circle diffractometer'
_diffrn_measurement_device_type 'Xcalibur, Eos, Gemini'
_diffrn_measurement_method '\w scans'
_diffrn_orient_matrix_type 'CrysAlisPro convention (1999,Acta A55,543-557)'
_diffrn_orient_matrix_UB_11 0.0304382000
_diffrn_orient_matrix_UB_12 -0.0194394000
_diffrn_orient_matrix_UB_13 0.0661702000
_diffrn_orient_matrix_UB_21 0.1171182000
_diffrn_orient_matrix_UB_22 -0.0820944000
_diffrn_orient_matrix_UB_23 -0.0164734000
_diffrn_orient_matrix_UB_31 0.1138305000
_diffrn_orient_matrix_UB_32 0.0897073000
_diffrn_orient_matrix_UB_33 -0.0007331000
_diffrn_radiation_monochromator graphite
_diffrn_radiation_probe x-ray
_diffrn_radiation_type CuK\a
_diffrn_radiation_wavelength 1.54184
_diffrn_reflns_av_R_equivalents 0.0291
_diffrn_reflns_av_unetI/netI 0.0374
_diffrn_reflns_Laue_measured_fraction_full 1.000
_diffrn_reflns_Laue_measured_fraction_max 1.000
_diffrn_reflns_limit_h_max 11
_diffrn_reflns_limit_h_min -7
_diffrn_reflns_limit_k_max 14
_diffrn_reflns_limit_k_min -14
_diffrn_reflns_limit_l_max 26
_diffrn_reflns_limit_l_min -26
_diffrn_reflns_number 9257
_diffrn_reflns_point_group_measured_fraction_full 0.999
_diffrn_reflns_point_group_measured_fraction_max 0.999
_diffrn_reflns_theta_full 67.016
_diffrn_reflns_theta_max 67.016
_diffrn_reflns_theta_min 3.912
_diffrn_source 'fine-focus sealed X-ray tube'
_diffrn_source_type 'Enhance (Cu) X-ray Source'
_exptl_absorpt_coefficient_mu 1.603
_exptl_absorpt_correction_T_max 1.00000
_exptl_absorpt_correction_T_min 0.95096
_exptl_absorpt_correction_type multi-scan
_exptl_absorpt_process_details
;
CrysAlisPro 1.171.40.53 (Rigaku Oxford Diffraction, 2019)
Empirical absorption correction using spherical harmonics,
 implemented in SCALE3 ABSPACK scaling algorithm.
;
_exptl_crystal_colour colourless
_exptl_crystal_colour_primary colourless
_exptl_crystal_density_diffrn 1.260
_exptl_crystal_description block
_exptl_crystal_F_000 1048
_exptl_crystal_size_max 0.15
_exptl_crystal_size_mid 0.11
_exptl_crystal_size_min 0.1
_refine_diff_density_max 0.301
_refine_diff_density_min -0.245
_refine_diff_density_rms 0.031
_refine_ls_abs_structure_details
;
 Flack x determined using 1494 quotients [(I+)-(I-)]/[(I+)+(I-)]
 (Parsons, Flack and Wagner, Acta Cryst. B69 (2013) 249-259).
;
_refine_ls_abs_structure_Flack -0.009(14)
_refine_ls_extinction_coef 0.0013(3)
_refine_ls_extinction_expression Fc^*^=kFc[1+0.001xFc^2^\l^3^/sin(2\q)]^-1/4^
_refine_ls_extinction_method 'SHELXL-2014/7 (Sheldrick 2014'
_refine_ls_goodness_of_fit_ref 1.037
_refine_ls_hydrogen_treatment mixed
_refine_ls_matrix_type full
_refine_ls_number_parameters 326
_refine_ls_number_reflns 4660
_refine_ls_number_restraints 0
_refine_ls_restrained_S_all 1.037
_refine_ls_R_factor_all 0.0522
_refine_ls_R_factor_gt 0.0436
_refine_ls_shift/su_max 0.000
_refine_ls_shift/su_mean 0.000
_refine_ls_structure_factor_coef Fsqd
_refine_ls_weighting_details 'w=1/[\s^2^(Fo^2^)+(0.0568P)^2^+0.2617P] where P=(Fo^2^+2Fc^2^)/3'
_refine_ls_weighting_scheme calc
_refine_ls_wR_factor_gt 0.1121
_refine_ls_wR_factor_ref 0.1208
_reflns_Friedel_coverage 0.755
_reflns_Friedel_fraction_full 0.999
_reflns_Friedel_fraction_max 0.999
_reflns_number_gt 4029
_reflns_number_total 4660
_reflns_threshold_expression 'I > 2\s(I)'
_cod_data_source_file d1ob00374g2.cif
_cod_data_source_block 202012299_CCDC1
_cod_depositor_comments 'Adding full bibliography for 7158004--7158005.cif.'
_cod_database_code 7158005
_shelx_shelxl_version_number 2014/7
_chemical_oxdiff_formula C30H3O3N2
_chemical_oxdiff_usercomment r
_shelx_space_group_comment
;
The symmetry employed for this shelxl refinement is uniquely defined
by the following loop, which should always be used as a source of
symmetry information in preference to the above space-group names.
They are only intended as comments.
;
_shelx_estimated_absorpt_t_max 0.856
_shelx_estimated_absorpt_t_min 0.795
_reflns_odcompleteness_completeness 99.85
_reflns_odcompleteness_iscentric 1
_reflns_odcompleteness_theta 66.97
_olex2_refinement_description
;
1. Fixed Uiso
 At 1.2 times of:
  All C(H) groups, All C(H,H) groups
 At 1.5 times of:
  All C(H,H,H) groups, All C(H,H,H,H) groups
2.a Riding coordinates:
 C26(H2)
2.b Secondary CH2 refined with riding coordinates:
 C9(H9A,H9B), C25(H25A,H25B)
2.c Aromatic/amide H refined with riding coordinates:
 C1(H1), C2(H2A), C3(H3), C4(H4A), C16(H16), C17(H17), C19(H19), C20(H20)
2.d Idealised Me refined as rotating group:
 C10(H10A,H10B,H10C), C13(H13A,H13B,H13C), C14(H14A,H14B,H14C), C15(H15A,H15B,
 H15C), C26(H26A,H26B,H26C)
;
_olex2_submission_special_instructions 'No special instructions were received'
_oxdiff_exptl_absorpt_empirical_details
;
Empirical correction (ABSPACK) includes:
- Absorption correction using spherical harmonics
- Frame scaling
;
_oxdiff_exptl_absorpt_empirical_full_max 1.122
_oxdiff_exptl_absorpt_empirical_full_min 0.912

loop_
_space_group_symop_operation_xyz
'x, y, z'
'-x+1/2, -y, z+1/2'
'x+1/2, -y+1/2, -z'
'-x, y+1/2, -z+1/2'

loop_
_atom_site_label
_atom_site_type_symbol
_atom_site_fract_x
_atom_site_fract_y
_atom_site_fract_z
_atom_site_U_iso_or_equiv
_atom_site_adp_type
_atom_site_occupancy
_atom_site_site_symmetry_order
_atom_site_calc_flag
_atom_site_refinement_flags_posn
_atom_site_refinement_flags_adp
_atom_site_refinement_flags_occupancy
_atom_site_disorder_assembly
_atom_site_disorder_group
Cl1 Cl 0.2095(2) 0.28669(14) 0.31177(7) 0.1151(6) Uani 1 1 d . . . . .
O1 O 0.4299(3) 0.6494(2) 0.65144(11) 0.0552(6) Uani 1 1 d . . . . .
O2 O 0.7488(3) 0.64417(18) 0.60056(12) 0.0577(6) Uani 1 1 d . . . . .
O3 O 0.8388(3) 0.5160(2) 0.66266(12) 0.0598(7) Uani 1 1 d . . . . .
O4 O 0.2944(4) 0.3067(3) 0.66417(16) 0.0890(11) Uani 1 1 d . . . . .
N1 N 0.3993(3) 0.6666(2) 0.55045(12) 0.0447(6) Uani 1 1 d . . . . .
N2 N 0.6415(3) 0.4834(2) 0.61406(13) 0.0490(7) Uani 1 1 d . . . . .
N3 N 0.2591(5) 0.2729(3) 0.6058(2) 0.0900(13) Uani 1 1 d . . . . .
N4 N 0.4179(5) 0.4410(4) 0.71083(17) 0.0797(11) Uani 1 1 d . . . . .
H4 H 0.451(5) 0.509(4) 0.7065(18) 0.064(12) Uiso 1 1 d . . . . .
C1 C 0.5848(4) 0.4552(3) 0.47508(17) 0.0534(8) Uani 1 1 d . . . . .
H1 H 0.6350 0.3941 0.4862 0.064 Uiso 1 1 calc R . . . .
C2 C 0.5737(5) 0.4837(3) 0.41594(18) 0.0626(10) Uani 1 1 d . . . . .
H2A H 0.6175 0.4419 0.3870 0.075 Uiso 1 1 calc R . . . .
C3 C 0.4977(5) 0.5739(3) 0.39996(17) 0.0647(10) Uani 1 1 d . . . . .
H3 H 0.4893 0.5910 0.3600 0.078 Uiso 1 1 calc R . . . .
C4 C 0.4330(4) 0.6404(3) 0.44175(15) 0.0527(8) Uani 1 1 d . . . . .
H4A H 0.3817 0.7011 0.4307 0.063 Uiso 1 1 calc R . . . .
C5 C 0.4488(3) 0.6117(2) 0.50025(15) 0.0423(7) Uani 1 1 d . . . . .
C6 C 0.5206(3) 0.5188(2) 0.51674(14) 0.0427(7) Uani 1 1 d . . . . .
C7 C 0.4434(3) 0.6168(2) 0.60090(14) 0.0424(7) Uani 1 1 d . . . . .
C8 C 0.5070(3) 0.5066(2) 0.58286(15) 0.0432(7) Uani 1 1 d . . . . .
C9 C 0.3385(4) 0.7747(3) 0.54986(17) 0.0531(8) Uani 1 1 d . . . . .
H9A H 0.2954 0.7896 0.5881 0.064 Uiso 1 1 calc R . . . .
H9B H 0.2627 0.7782 0.5203 0.064 Uiso 1 1 calc R . . . .
C10 C 0.4494(5) 0.8587(3) 0.5365(2) 0.0721(12) Uani 1 1 d . . . . .
H10A H 0.4844 0.8492 0.4969 0.108 Uiso 1 1 calc GR . . . .
H10B H 0.5281 0.8522 0.5639 0.108 Uiso 1 1 calc GR . . . .
H10C H 0.4066 0.9282 0.5403 0.108 Uiso 1 1 calc GR . . . .
C11 C 0.7441(3) 0.5575(3) 0.62378(15) 0.0447(7) Uani 1 1 d . . . . .
C12 C 0.9578(4) 0.5774(3) 0.68792(18) 0.0563(9) Uani 1 1 d . . . . .
C13 C 1.0194(6) 0.4988(5) 0.7324(2) 0.0888(16) Uani 1 1 d . . . . .
H13A H 0.9475 0.4821 0.7616 0.133 Uiso 1 1 calc GR . . . .
H13B H 1.1018 0.5300 0.7515 0.133 Uiso 1 1 calc GR . . . .
H13C H 1.0480 0.4345 0.7124 0.133 Uiso 1 1 calc GR . . . .
C14 C 0.8993(8) 0.6764(5) 0.7179(3) 0.109(2) Uani 1 1 d . . . . .
H14A H 0.8613 0.7242 0.6885 0.164 Uiso 1 1 calc GR . . . .
H14B H 0.9754 0.7112 0.7392 0.164 Uiso 1 1 calc GR . . . .
H14C H 0.8240 0.6565 0.7448 0.164 Uiso 1 1 calc GR . . . .
C15 C 1.0660(5) 0.6024(5) 0.6412(2) 0.0917(16) Uani 1 1 d . . . . .
H15A H 1.0947 0.5375 0.6218 0.138 Uiso 1 1 calc GR . . . .
H15B H 1.1488 0.6355 0.6589 0.138 Uiso 1 1 calc GR . . . .
H15C H 1.0242 0.6503 0.6127 0.138 Uiso 1 1 calc GR . . . .
C16 C 0.3643(5) 0.2485(4) 0.4748(3) 0.0809(14) Uani 1 1 d . . . . .
H16 H 0.4249 0.2012 0.4946 0.097 Uiso 1 1 calc R . . . .
C17 C 0.3407(6) 0.2362(4) 0.4149(3) 0.0858(15) Uani 1 1 d . . . . .
H17 H 0.3879 0.1827 0.3938 0.103 Uiso 1 1 calc R . . . .
C18 C 0.2464(6) 0.3039(4) 0.3868(2) 0.0776(12) Uani 1 1 d . . . . .
C19 C 0.1791(6) 0.3854(4) 0.4169(2) 0.0788(12) Uani 1 1 d . . . . .
H19 H 0.1158 0.4311 0.3974 0.095 Uiso 1 1 calc R . . . .
C20 C 0.2069(5) 0.3983(3) 0.4762(2) 0.0685(11) Uani 1 1 d . . . . .
H20 H 0.1629 0.4538 0.4968 0.082 Uiso 1 1 calc R . . . .
C21 C 0.2987(4) 0.3303(3) 0.5056(2) 0.0610(10) Uani 1 1 d . . . . .
C22 C 0.3220(4) 0.3423(3) 0.5705(2) 0.0609(10) Uani 1 1 d . . . . .
C23 C 0.3992(4) 0.4216(3) 0.60218(17) 0.0510(8) Uani 1 1 d . . . . .
C24 C 0.3761(4) 0.3948(3) 0.6601(2) 0.0670(11) Uani 1 1 d . . . . .
C25 C 0.4257(7) 0.3913(5) 0.7686(2) 0.1029(19) Uani 1 1 d . . . . .
H25A H 0.4272 0.3142 0.7643 0.124 Uiso 1 1 calc R . . . .
H25B H 0.3415 0.4106 0.7917 0.124 Uiso 1 1 calc R . . . .
C26 C 0.5600(9) 0.4280(7) 0.7997(3) 0.136(3) Uani 1 1 d . . . . .
H26A H 0.5724 0.5034 0.7938 0.204 Uiso 1 1 calc GR . . . .
H26B H 0.6418 0.3905 0.7841 0.204 Uiso 1 1 calc GR . . . .
H26C H 0.5515 0.4134 0.8413 0.204 Uiso 1 1 calc GR . . . .
H2 H 0.6091 0.4512 0.6485 0.204 Uiso 1 1 d R . . . .

loop_
_atom_site_aniso_label
_atom_site_aniso_U_11
_atom_site_aniso_U_22
_atom_site_aniso_U_33
_atom_site_aniso_U_23
_atom_site_aniso_U_13
_atom_site_aniso_U_12
Cl1 0.1403(14) 0.1149(11) 0.0902(9) -0.0270(8) 0.0088(9) -0.0384(10)
O1 0.0565(14) 0.0583(14) 0.0509(14) 0.0028(11) 0.0013(11) -0.0007(12)
O2 0.0480(13) 0.0500(13) 0.0752(16) 0.0222(12) -0.0118(12) -0.0106(11)
O3 0.0483(13) 0.0538(13) 0.0774(17) 0.0198(13) -0.0223(12) -0.0065(11)
O4 0.089(2) 0.082(2) 0.096(2) 0.0311(18) 0.0043(19) -0.0366(18)
N1 0.0444(13) 0.0375(13) 0.0521(14) 0.0034(12) -0.0005(12) 0.0022(11)
N2 0.0386(13) 0.0439(14) 0.0645(17) 0.0149(13) -0.0114(12) -0.0038(11)
N3 0.088(3) 0.070(2) 0.112(3) 0.011(2) 0.000(3) -0.039(2)
N4 0.089(3) 0.087(3) 0.063(2) 0.029(2) -0.0045(19) -0.023(2)
C1 0.0482(18) 0.0401(16) 0.072(2) -0.0009(16) -0.0014(17) 0.0016(14)
C2 0.073(2) 0.051(2) 0.063(2) -0.0141(17) 0.0082(19) 0.0014(19)
C3 0.091(3) 0.053(2) 0.0498(19) 0.0003(17) -0.001(2) -0.003(2)
C4 0.065(2) 0.0394(16) 0.0536(19) 0.0049(14) -0.0082(16) 0.0001(15)
C5 0.0384(15) 0.0357(15) 0.0528(17) 0.0007(13) -0.0034(13) -0.0032(12)
C6 0.0397(15) 0.0327(14) 0.0558(18) 0.0026(13) -0.0068(13) -0.0049(12)
C7 0.0341(14) 0.0426(16) 0.0504(18) 0.0055(14) -0.0021(13) -0.0044(12)
C8 0.0373(15) 0.0347(15) 0.0576(18) 0.0089(14) -0.0069(13) -0.0030(13)
C9 0.0553(19) 0.0408(16) 0.063(2) 0.0011(16) -0.0026(17) 0.0105(15)
C10 0.097(3) 0.0425(18) 0.077(3) -0.0037(18) 0.008(2) -0.007(2)
C11 0.0341(14) 0.0473(17) 0.0528(17) 0.0117(14) -0.0009(13) 0.0001(13)
C12 0.0474(18) 0.059(2) 0.063(2) 0.0045(17) -0.0165(16) -0.0038(16)
C13 0.076(3) 0.104(4) 0.087(3) 0.029(3) -0.035(3) -0.011(3)
C14 0.124(5) 0.103(4) 0.101(4) -0.036(3) -0.028(4) 0.023(4)
C15 0.042(2) 0.128(4) 0.105(4) 0.034(3) 0.001(2) -0.008(2)
C16 0.064(3) 0.053(2) 0.126(4) -0.016(3) -0.009(3) -0.0034(19)
C17 0.074(3) 0.058(2) 0.125(4) -0.032(3) 0.014(3) -0.011(2)
C18 0.080(3) 0.066(2) 0.087(3) -0.018(2) 0.006(3) -0.025(2)
C19 0.081(3) 0.070(3) 0.085(3) -0.003(2) -0.008(2) -0.001(2)
C20 0.066(2) 0.054(2) 0.086(3) -0.009(2) -0.002(2) 0.0020(19)
C21 0.0472(18) 0.0457(18) 0.090(3) -0.0025(19) -0.0043(19) -0.0167(15)
C22 0.0494(19) 0.0453(18) 0.088(3) 0.0092(19) -0.0066(18) -0.0106(16)
C23 0.0398(15) 0.0448(17) 0.068(2) 0.0101(16) -0.0063(16) -0.0072(13)
C24 0.053(2) 0.062(2) 0.086(3) 0.028(2) -0.0011(19) -0.0125(18)
C25 0.121(5) 0.116(4) 0.072(3) 0.036(3) 0.019(3) 0.005(4)
C26 0.181(8) 0.155(7) 0.072(4) 0.017(4) -0.027(4) 0.017(6)

loop_
_atom_type_symbol
_atom_type_description
_atom_type_scat_dispersion_real
_atom_type_scat_dispersion_imag
_atom_type_scat_source
C C 0.0181 0.0091 'International Tables Vol C Tables 4.2.6.8 and 6.1.1.4'
H H 0.0000 0.0000 'International Tables Vol C Tables 4.2.6.8 and 6.1.1.4'
Cl Cl 0.3639 0.7018 'International Tables Vol C Tables 4.2.6.8 and 6.1.1.4'
N N 0.0311 0.0180 'International Tables Vol C Tables 4.2.6.8 and 6.1.1.4'
O O 0.0492 0.0322 'International Tables Vol C Tables 4.2.6.8 and 6.1.1.4'

loop_
_geom_angle_atom_site_label_1
_geom_angle_atom_site_label_2
_geom_angle_atom_site_label_3
_geom_angle
_geom_angle_site_symmetry_1
_geom_angle_site_symmetry_3
_geom_angle_publ_flag
C11 O3 C12 123.0(3) . . ?
C24 O4 N3 108.1(3) . . ?
C5 N1 C9 124.7(3) . . ?
C7 N1 C5 110.8(3) . . ?
C7 N1 C9 123.0(3) . . ?
C8 N2 H2 102.4 . . ?
C11 N2 C8 123.1(3) . . ?
C11 N2 H2 113.0 . . ?
C22 N3 O4 105.3(3) . . ?
C24 N4 H4 114(3) . . ?
C24 N4 C25 126.9(5) . . ?
C25 N4 H4 119(3) . . ?
C2 C1 H1 120.6 . . ?
C6 C1 H1 120.6 . . ?
C6 C1 C2 118.8(3) . . ?
C1 C2 H2A 120.0 . . ?
C3 C2 C1 120.0(4) . . ?
C3 C2 H2A 120.0 . . ?
C2 C3 H3 119.0 . . ?
C2 C3 C4 122.1(4) . . ?
C4 C3 H3 119.0 . . ?
C3 C4 H4A 121.7 . . ?
C5 C4 C3 116.7(3) . . ?
C5 C4 H4A 121.7 . . ?
C4 C5 N1 127.9(3) . . ?
C4 C5 C6 121.7(3) . . ?
C6 C5 N1 110.4(3) . . ?
C1 C6 C5 120.6(3) . . ?
C1 C6 C8 131.2(3) . . ?
C5 C6 C8 108.1(3) . . ?
O1 C7 N1 126.9(3) . . ?
O1 C7 C8 125.5(3) . . ?
N1 C7 C8 107.5(3) . . ?
N2 C8 C6 115.2(3) . . ?
N2 C8 C7 111.9(3) . . ?
N2 C8 C23 106.5(2) . . ?
C6 C8 C7 101.6(2) . . ?
C6 C8 C23 114.2(3) . . ?
C23 C8 C7 107.2(3) . . ?
N1 C9 H9A 109.1 . . ?
N1 C9 H9B 109.1 . . ?
N1 C9 C10 112.6(3) . . ?
H9A C9 H9B 107.8 . . ?
C10 C9 H9A 109.1 . . ?
C10 C9 H9B 109.1 . . ?
C9 C10 H10A 109.5 . . ?
C9 C10 H10B 109.5 . . ?
C9 C10 H10C 109.5 . . ?
H10A C10 H10B 109.5 . . ?
H10A C10 H10C 109.5 . . ?
H10B C10 H10C 109.5 . . ?
O2 C11 O3 127.4(3) . . ?
O2 C11 N2 125.0(3) . . ?
N2 C11 O3 107.6(3) . . ?
O3 C12 C13 101.7(3) . . ?
O3 C12 C14 109.5(4) . . ?
O3 C12 C15 110.0(4) . . ?
C14 C12 C13 111.6(4) . . ?
C15 C12 C13 110.6(4) . . ?
C15 C12 C14 112.8(5) . . ?
C12 C13 H13A 109.5 . . ?
C12 C13 H13B 109.5 . . ?
C12 C13 H13C 109.5 . . ?
H13A C13 H13B 109.5 . . ?
H13A C13 H13C 109.5 . . ?
H13B C13 H13C 109.5 . . ?
C12 C14 H14A 109.5 . . ?
C12 C14 H14B 109.5 . . ?
C12 C14 H14C 109.5 . . ?
H14A C14 H14B 109.5 . . ?
H14A C14 H14C 109.5 . . ?
H14B C14 H14C 109.5 . . ?
C12 C15 H15A 109.5 . . ?
C12 C15 H15B 109.5 . . ?
C12 C15 H15C 109.5 . . ?
H15A C15 H15B 109.5 . . ?
H15A C15 H15C 109.5 . . ?
H15B C15 H15C 109.5 . . ?
C17 C16 H16 119.7 . . ?
C21 C16 H16 119.7 . . ?
C21 C16 C17 120.5(5) . . ?
C16 C17 H17 120.5 . . ?
C18 C17 C16 119.1(5) . . ?
C18 C17 H17 120.5 . . ?
C17 C18 Cl1 119.9(4) . . ?
C17 C18 C19 121.1(5) . . ?
C19 C18 Cl1 118.9(5) . . ?
C18 C19 H19 120.5 . . ?
C20 C19 C18 119.0(5) . . ?
C20 C19 H19 120.5 . . ?
C19 C20 H20 119.5 . . ?
C21 C20 C19 120.9(4) . . ?
C21 C20 H20 119.5 . . ?
C16 C21 C22 120.5(4) . . ?
C20 C21 C16 119.3(4) . . ?
C20 C21 C22 120.2(4) . . ?
N3 C22 C21 117.8(4) . . ?
N3 C22 C23 112.4(4) . . ?
C23 C22 C21 129.8(3) . . ?
C22 C23 C8 132.5(4) . . ?
C24 C23 C8 123.2(3) . . ?
C24 C23 C22 103.5(3) . . ?
O4 C24 N4 117.3(4) . . ?
O4 C24 C23 110.8(4) . . ?
N4 C24 C23 131.9(4) . . ?
N4 C25 H25A 109.8 . . ?
N4 C25 H25B 109.8 . . ?
N4 C25 C26 109.5(5) . . ?
H25A C25 H25B 108.2 . . ?
C26 C25 H25A 109.8 . . ?
C26 C25 H25B 109.8 . . ?
C25 C26 H26A 109.5 . . ?
C25 C26 H26B 109.5 . . ?
C25 C26 H26C 109.5 . . ?
H26A C26 H26B 109.5 . . ?
H26A C26 H26C 109.5 . . ?
H26B C26 H26C 109.5 . . ?

loop_
_geom_bond_atom_site_label_1
_geom_bond_atom_site_label_2
_geom_bond_distance
_geom_bond_site_symmetry_2
_geom_bond_publ_flag
Cl1 C18 1.743(5) . ?
O1 C7 1.219(4) . ?
O2 C11 1.206(4) . ?
O3 C11 1.346(4) . ?
O3 C12 1.461(4) . ?
O4 N3 1.424(5) . ?
O4 C24 1.341(5) . ?
N1 C5 1.403(4) . ?
N1 C7 1.362(4) . ?
N1 C9 1.465(4) . ?
N2 C8 1.462(4) . ?
N2 C11 1.345(4) . ?
N2 H2 0.9268 . ?
N3 C22 1.315(5) . ?
N4 H4 0.92(5) . ?
N4 C24 1.341(6) . ?
N4 C25 1.447(6) . ?
C1 H1 0.9300 . ?
C1 C2 1.387(5) . ?
C1 C6 1.369(5) . ?
C2 H2A 0.9300 . ?
C2 C3 1.378(6) . ?
C3 H3 0.9300 . ?
C3 C4 1.394(5) . ?
C4 H4A 0.9300 . ?
C4 C5 1.378(5) . ?
C5 C6 1.390(4) . ?
C6 C8 1.507(5) . ?
C7 C8 1.554(4) . ?
C8 C23 1.523(4) . ?
C9 H9A 0.9700 . ?
C9 H9B 0.9700 . ?
C9 C10 1.500(5) . ?
C10 H10A 0.9600 . ?
C10 H10B 0.9600 . ?
C10 H10C 0.9600 . ?
C12 C13 1.518(6) . ?
C12 C14 1.511(7) . ?
C12 C15 1.491(6) . ?
C13 H13A 0.9600 . ?
C13 H13B 0.9600 . ?
C13 H13C 0.9600 . ?
C14 H14A 0.9600 . ?
C14 H14B 0.9600 . ?
C14 H14C 0.9600 . ?
C15 H15A 0.9600 . ?
C15 H15B 0.9600 . ?
C15 H15C 0.9600 . ?
C16 H16 0.9300 . ?
C16 C17 1.380(7) . ?
C16 C21 1.379(6) . ?
C17 H17 0.9300 . ?
C17 C18 1.373(7) . ?
C18 C19 1.375(7) . ?
C19 H19 0.9300 . ?
C19 C20 1.374(6) . ?
C20 H20 0.9300 . ?
C20 C21 1.374(6) . ?
C21 C22 1.491(6) . ?
C22 C23 1.417(5) . ?
C23 C24 1.367(6) . ?
C25 H25A 0.9700 . ?
C25 H25B 0.9700 . ?
C25 C26 1.502(9) . ?
C26 H26A 0.9600 . ?
C26 H26B 0.9600 . ?
C26 H26C 0.9600 . ?

loop_
_geom_hbond_atom_site_label_D
_geom_hbond_atom_site_label_H
_geom_hbond_atom_site_label_A
_geom_hbond_distance_DH
_geom_hbond_distance_HA
_geom_hbond_distance_DA
_geom_hbond_angle_DHA
_geom_hbond_site_symmetry_A
N4 H4 O1 0.92(5) 2.16(4) 2.934(5) 142(4) .
N2 H2 N4 0.93 2.27 3.060(5) 143.1 .

loop_
_geom_torsion_atom_site_label_1
_geom_torsion_atom_site_label_2
_geom_torsion_atom_site_label_3
_geom_torsion_atom_site_label_4
_geom_torsion
_geom_torsion_site_symmetry_1
_geom_torsion_site_symmetry_2
_geom_torsion_site_symmetry_3
_geom_torsion_site_symmetry_4
_geom_torsion_publ_flag
Cl1 C18 C19 C20 179.3(4) . . . . ?
O1 C7 C8 N2 -47.0(4) . . . . ?
O1 C7 C8 C6 -170.5(3) . . . . ?
O1 C7 C8 C23 69.4(4) . . . . ?
O4 N3 C22 C21 -177.4(4) . . . . ?
O4 N3 C22 C23 0.3(5) . . . . ?
N1 C5 C6 C1 -176.6(3) . . . . ?
N1 C5 C6 C8 5.0(3) . . . . ?
N1 C7 C8 N2 136.2(3) . . . . ?
N1 C7 C8 C6 12.7(3) . . . . ?
N1 C7 C8 C23 -107.5(3) . . . . ?
N2 C8 C23 C22 -119.2(4) . . . . ?
N2 C8 C23 C24 48.5(5) . . . . ?
N3 O4 C24 N4 178.3(4) . . . . ?
N3 O4 C24 C23 -0.8(5) . . . . ?
N3 C22 C23 C8 168.7(4) . . . . ?
N3 C22 C23 C24 -0.7(5) . . . . ?
C1 C2 C3 C4 1.5(7) . . . . ?
C1 C6 C8 N2 50.2(5) . . . . ?
C1 C6 C8 C7 171.4(3) . . . . ?
C1 C6 C8 C23 -73.6(5) . . . . ?
C2 C1 C6 C5 -1.7(5) . . . . ?
C2 C1 C6 C8 176.3(3) . . . . ?
C2 C3 C4 C5 0.1(6) . . . . ?
C3 C4 C5 N1 177.5(3) . . . . ?
C3 C4 C5 C6 -2.5(5) . . . . ?
C4 C5 C6 C1 3.4(5) . . . . ?
C4 C5 C6 C8 -175.0(3) . . . . ?
C5 N1 C7 O1 172.6(3) . . . . ?
C5 N1 C7 C8 -10.6(3) . . . . ?
C5 N1 C9 C10 -69.7(4) . . . . ?
C5 C6 C8 N2 -131.6(3) . . . . ?
C5 C6 C8 C7 -10.4(3) . . . . ?
C5 C6 C8 C23 104.6(3) . . . . ?
C6 C1 C2 C3 -0.7(6) . . . . ?
C6 C8 C23 C22 9.2(5) . . . . ?
C6 C8 C23 C24 176.9(3) . . . . ?
C7 N1 C5 C4 -176.2(3) . . . . ?
C7 N1 C5 C6 3.8(3) . . . . ?
C7 N1 C9 C10 95.4(4) . . . . ?
C7 C8 C23 C22 120.9(4) . . . . ?
C7 C8 C23 C24 -71.4(4) . . . . ?
C8 N2 C11 O2 -12.5(6) . . . . ?
C8 N2 C11 O3 168.5(3) . . . . ?
C8 C23 C24 O4 -169.8(3) . . . . ?
C8 C23 C24 N4 11.3(7) . . . . ?
C9 N1 C5 C4 -9.5(5) . . . . ?
C9 N1 C5 C6 170.5(3) . . . . ?
C9 N1 C7 O1 5.7(5) . . . . ?
C9 N1 C7 C8 -177.5(3) . . . . ?
C11 O3 C12 C13 174.4(4) . . . . ?
C11 O3 C12 C14 56.1(5) . . . . ?
C11 O3 C12 C15 -68.4(5) . . . . ?
C11 N2 C8 C6 74.7(4) . . . . ?
C11 N2 C8 C7 -40.8(4) . . . . ?
C11 N2 C8 C23 -157.6(3) . . . . ?
C12 O3 C11 O2 6.9(6) . . . . ?
C12 O3 C11 N2 -174.1(3) . . . . ?
C16 C17 C18 Cl1 -177.5(4) . . . . ?
C16 C17 C18 C19 2.1(7) . . . . ?
C16 C21 C22 N3 -72.9(5) . . . . ?
C16 C21 C22 C23 110.0(5) . . . . ?
C17 C16 C21 C20 1.4(6) . . . . ?
C17 C16 C21 C22 178.8(4) . . . . ?
C17 C18 C19 C20 -0.3(7) . . . . ?
C18 C19 C20 C21 -0.9(7) . . . . ?
C19 C20 C21 C16 0.4(6) . . . . ?
C19 C20 C21 C22 -177.0(4) . . . . ?
C20 C21 C22 N3 104.5(5) . . . . ?
C20 C21 C22 C23 -72.6(6) . . . . ?
C21 C16 C17 C18 -2.6(7) . . . . ?
C21 C22 C23 C8 -14.0(7) . . . . ?
C21 C22 C23 C24 176.6(4) . . . . ?
C22 C23 C24 O4 0.9(5) . . . . ?
C22 C23 C24 N4 -178.0(5) . . . . ?
C24 O4 N3 C22 0.3(5) . . . . ?
C24 N4 C25 C26 139.3(6) . . . . ?
C25 N4 C24 O4 21.3(8) . . . . ?
C25 N4 C24 C23 -159.9(5) . . . . ?

_cod_duplicate_entry 7158004
